data_1539851
loop_
_publ_author_name
'de Haan, Y.M.'

_publ_section_title
;
 Structure refinements, thermal motion and Madelung constants of cadmium
 iodide- and cadmium hydroxide-type layer structures
;
_journal_name_full 'National Bureau of Standards (U.S.), Special Publication'
_journal_page_first 233
_journal_page_last 236
_journal_volume 1969
_journal_year 1969
_chemical_formula_sum 'Cd I2'
_space_group_IT_number 164
_symmetry_space_group_name_Hall '-P 3 2"'
_symmetry_space_group_name_H-M 'P -3 m 1'
_cell_angle_alpha 90
_cell_angle_beta 90
_cell_angle_gamma 120
_cell_formula_units_Z 1
_cell_length_a 4.244
_cell_length_b 4.244
_cell_length_c 6.859
_cell_volume 106.990
_citation_journal_id_ASTM XNBSAV
_cod_data_source_file deHaan_XNBSAV_1969_593.cif
_cod_data_source_block Cd1I2
_cod_original_cell_volume 106.9898
_cod_original_formula_sum 'Cd1 I2'
_cod_database_code 1539851

loop_
_symmetry_equiv_pos_as_xyz
x,y,z
-y,x-y,z
-x+y,-x,z
y,x,-z
-x,-x+y,-z
x-y,-y,-z
-x,-y,-z
y,-x+y,-z
x-y,x,-z
-y,-x,z
x,x-y,z
-x+y,y,z

loop_
_atom_site_label
_atom_site_type_symbol
_atom_site_fract_x
_atom_site_fract_y
_atom_site_fract_z
_atom_site_occupancy
_atom_site_U_iso_or_equiv
Cd1 Cd+2 0 0 0 1 0.0
I1 I-1 0.3333 0.6667 0.2492 1 0.0
